data_1515042
loop_
_publ_author_name
'Novitchi, Ghenadie'
'Pilet, Guillaume'
'Ungur, Liviu'
'Moshchalkov, Victor V.'
'Wernsdorfer, Wolfgang'
'Chibotaru, Liviu F.'
'Luneau, Dominique'
'Powell, Annie K.'

_publ_section_title
;
 Heterometallic CuII/DyIII 1D chiral polymers: chirogenesis and exchange
 coupling of toroidal moments in trinuclear Dy3 single molecule magnets
;
_journal_issue 4
_journal_name_full 'Chemical Science'
_journal_page_first 1169
_journal_paper_doi 10.1039/c2sc00728b
_journal_volume 3
_journal_year 2012
_chemical_absolute_configuration ad
_chemical_formula_moiety 'C69 H93 Cu2 Dy6 N11 O54'
_chemical_formula_sum 'C69 H93 Cu2 Dy6 N11 O54'
_chemical_formula_weight 3042.64
_space_group_IT_number 4
_symmetry_cell_setting monoclinic
_symmetry_space_group_name_Hall 'P 2yb'
_symmetry_space_group_name_H-M 'P 1 21 1'
_atom_sites_solution_hydrogens geom
_atom_sites_solution_primary direct
_audit_creation_date 10-10-15
_audit_creation_method CRYSTALS_ver_14.11
_cell_angle_alpha 90
_cell_angle_beta 101.793(5)
_cell_angle_gamma 90
_cell_formula_units_Z 2
_cell_length_a 11.259(5)
_cell_length_b 24.017(5)
_cell_length_c 20.506(5)
_cell_measurement_reflns_used 15147
_cell_measurement_temperature 110
_cell_measurement_theta_max 29
_cell_measurement_theta_min 3
_cell_volume 5428(3)
_computing_cell_refinement 'CrysAlis RED, (Oxford Diffraction, 2002)'
_computing_data_collection 'Xcalibur, (Oxford Diffraction, 2002)'
_computing_data_reduction 'CrysAlis RED, (Oxford Diffraction, 2002)'
_computing_molecular_graphics 'CAMERON (Watkin et al., 1996)'
_computing_publication_material 'CRYSTALS (Betteridge et al., 2003)'
_computing_structure_refinement 'CRYSTALS (Betteridge et al., 2003)'
_computing_structure_solution 'SIR97 (Altomare et al., 1999)'
_diffrn_ambient_temperature 110
_diffrn_measured_fraction_theta_full 0.997
_diffrn_measured_fraction_theta_max 0.854
_diffrn_measurement_device Area
_diffrn_measurement_device_type 'Oxford Diffraction XCALIBUR'
_diffrn_measurement_method \w/2\q
_diffrn_radiation_monochromator graphite
_diffrn_radiation_type 'Mo K\a'
_diffrn_radiation_wavelength 0.71069
_diffrn_reflns_av_R_equivalents 0.040
_diffrn_reflns_limit_h_max 14
_diffrn_reflns_limit_h_min -15
_diffrn_reflns_limit_k_max 30
_diffrn_reflns_limit_k_min -32
_diffrn_reflns_limit_l_max 18
_diffrn_reflns_limit_l_min -28
_diffrn_reflns_number 28776
_diffrn_reflns_theta_full 26.247
_diffrn_reflns_theta_max 29.491
_diffrn_reflns_theta_min 3.419
_diffrn_standards_number 0
_exptl_absorpt_coefficient_mu 4.554
_exptl_absorpt_correction_T_max 0.48
_exptl_absorpt_correction_T_min 0.36
_exptl_absorpt_correction_type analytical
_exptl_absorpt_process_details
;
Analytical Absorption (De Meulenaer & Tompa, 1965)
;
_exptl_crystal_colour blue
_exptl_crystal_density_diffrn 1.862
_exptl_crystal_density_method 'not measured'
_exptl_crystal_description prismatic
_exptl_crystal_F_000 2940
_exptl_crystal_size_max 0.299
_exptl_crystal_size_mid 0.182
_exptl_crystal_size_min 0.162
_refine_diff_density_max 2.16
_refine_diff_density_min -1.49
_refine_ls_abs_structure_details 'Flack (1983), 0 Friedel-pairs'
_refine_ls_abs_structure_Flack 0.959(17)
_refine_ls_extinction_method None
_refine_ls_goodness_of_fit_ref 1.0794
_refine_ls_hydrogen_treatment none
_refine_ls_matrix_type full
_refine_ls_number_parameters 1280
_refine_ls_number_reflns 14613
_refine_ls_number_restraints 269
_refine_ls_R_factor_all 0.0765
_refine_ls_R_factor_gt 0.0589
_refine_ls_shift/su_max 0.0010250
_refine_ls_shift/su_mean 0.0000270
_refine_ls_structure_factor_coef F
_refine_ls_weighting_details
;
Method, part 1, Chebychev polynomial, (Watkin, 1994, Prince, 1982)
[weight] = 1.0/[A~0~*T~0~(x)+A~1~*T~1~(x) ... +A~n-1~]*T~n-1~(x)]
where A~i~ are the Chebychev coefficients listed below and x= Fcalc/Fmax
Method = Robust Weighting (Prince, 1982)
W = [weight] * [1-(deltaF/6*sigmaF)^2^]^2^
A~i~ are:
10.1 -6.36 6.51
;
_refine_ls_weighting_scheme calc
_refine_ls_wR_factor_all 0.0723
_refine_ls_wR_factor_gt 0.0602
_refine_ls_wR_factor_ref 0.0576
_reflns_limit_h_max 15
_reflns_limit_h_min -15
_reflns_limit_k_max 30
_reflns_limit_k_min -32
_reflns_limit_l_max 28
_reflns_limit_l_min 0
_reflns_number_gt 16065
_reflns_number_total 20498
_reflns_threshold_expression I>2.0\s(I)
_oxford_diffrn_Wilson_B_factor 0.00
_oxford_diffrn_Wilson_scale 0.00
_oxford_refine_ls_r_factor_ref 0.0542
_oxford_refine_ls_scale 0.7122(8)
_oxford_reflns_number_all 20461
_oxford_reflns_threshold_expression_ref I>3.0\s(I)
_cod_data_source_file c2sc00728b.txt
_cod_data_source_block 1a
_cod_depositor_comments
;
The following automatic conversions were performed:

'_symmetry_cell_setting' value 'Monoclinic' changed to 'monoclinic'
according to
/usr/data/users/saulius/automatic-downloads/retrospective/RSC/lib/dictionaries/cif_core.dic
dictionary named 'cif_core.dic' version 2.4.2 from 2011-04-26.

Automatic conversion script
Id: cif_fix_values 2281 2013-09-26 08:29:07Z andrius 
;
_cod_original_sg_symbol_H-M 'P 1 21 1 '
_cod_database_code 1515042

loop_
_symmetry_equiv_pos_as_xyz
x,y,z
-x,y+1/2,-z

loop_
_atom_site_label
_atom_site_type_symbol
_atom_site_fract_x
_atom_site_fract_y
_atom_site_fract_z
_atom_site_U_iso_or_equiv
_atom_site_occupancy
_atom_site_adp_type
_atom_site_refinement_flags_posn
_atom_site_refinement_flags_adp
Dy1 Dy -0.01640(5) -0.35706(7) 0.09618(3) 0.0330 1.0000 Uani . .
Dy2 Dy -0.11737(6) -0.41214(7) -0.06533(3) 0.0363 1.0000 Uani . .
Dy3 Dy -0.09206(5) -0.26753(7) -0.04108(3) 0.0328 1.0000 Uani . .
Dy11 Dy 0.07722(7) -0.55465(7) -0.44213(4) 0.0500 1.0000 Uani . .
Dy12 Dy -0.01319(6) -0.61135(7) -0.60287(3) 0.0432 1.0000 Uani . .
Dy13 Dy 0.06510(8) -0.69961(7) -0.46221(5) 0.0595 1.0000 Uani . .
Cu1 Cu -0.57086(13) -0.35497(11) 0.00257(9) 0.0435 1.0000 Uani . .
Cu11 Cu -0.46375(18) -0.57344(16) -0.50931(10) 0.0839 1.0000 Uani D .
C1 C -0.1737(17) -0.1267(7) -0.0119(9) 0.0617 1.0000 Uani . .
O2 O -0.0947(10) -0.1695(6) 0.0139(6) 0.0604 1.0000 Uani . .
C3 C -0.0284(14) -0.1668(7) 0.0782(9) 0.0487 1.0000 Uani . .
C4 C -0.0001(15) -0.1165(7) 0.1151(9) 0.0542 1.0000 Uani . .
C5 C 0.0599(18) -0.1201(10) 0.1806(10) 0.0717 1.0000 Uani . U
C6 C 0.0813(17) -0.1694(10) 0.2117(10) 0.0657 1.0000 Uani . U
C7 C 0.0499(14) -0.2224(9) 0.1784(8) 0.0516 1.0000 Uani . U
C8 C -0.0041(10) -0.2176(6) 0.1090(7) 0.0281 1.0000 Uani . U
O9 O -0.0316(7) -0.2633(5) 0.0735(4) 0.0335 1.0000 Uani . U
C10 C 0.0682(14) -0.2691(10) 0.2174(9) 0.0628 1.0000 Uani . U
O11 O 0.0425(10) -0.3146(6) 0.2015(5) 0.0641 1.0000 Uani . U
C21 C -0.173(2) -0.4680(10) -0.2258(12) 0.0905 1.0000 Uani . U
O22 O -0.1758(12) -0.4209(7) -0.1898(7) 0.0751 1.0000 Uani . U
C23 C -0.2097(11) -0.3743(7) -0.2290(8) 0.0400 1.0000 Uani . .
C24 C -0.2553(17) -0.3735(10) -0.2956(9) 0.0688 1.0000 Uani . U
C25 C -0.2797(18) -0.3199(10) -0.3279(9) 0.0697 1.0000 Uani . U
C26 C -0.2585(15) -0.2739(9) -0.2920(8) 0.0604 1.0000 Uani . .
C27 C -0.2135(11) -0.2761(7) -0.2222(7) 0.0421 1.0000 Uani . U
C28 C -0.1905(10) -0.3267(6) -0.1920(7) 0.0312 1.0000 Uani . U
O29 O -0.1513(8) -0.3304(4) -0.1256(5) 0.0369 1.0000 Uani . U
C30 C -0.1904(13) -0.2245(9) -0.1916(9) 0.0608 1.0000 Uani . .
O31 O -0.1465(12) -0.2109(5) -0.1352(5) 0.0609 1.0000 Uani . .
C41 C 0.201(3) -0.4461(16) 0.2089(14) 0.1398 1.0000 Uani . .
O42 O 0.0990(13) -0.4443(7) 0.1550(7) 0.0875 1.0000 Uani . U
C43 C 0.032(2) -0.5001(11) 0.1308(11) 0.0829 1.0000 Uani . U
C44 C 0.055(2) -0.5522(11) 0.1594(12) 0.0896 1.0000 Uani . U
C45 C -0.022(2) -0.5975(10) 0.1242(13) 0.0907 1.0000 Uani . U
C46 C -0.096(2) -0.5910(10) 0.0683(13) 0.0862 1.0000 Uani . U
C47 C -0.100(2) -0.5421(9) 0.0376(12) 0.0708 1.0000 Uani . U
C48 C -0.0365(16) -0.4943(8) 0.0719(9) 0.0541 1.0000 Uani . U
O49 O -0.0513(11) -0.4429(5) 0.0432(6) 0.0526 1.0000 Uani . U
C50 C -0.172(2) -0.5385(11) -0.0242(15) 0.0881 1.0000 Uani . U
O51 O -0.1906(15) -0.5048(7) -0.0618(10) 0.0899 1.0000 Uani . U
N61 N -0.2145(11) -0.3764(7) 0.1683(7) 0.0505 1.0000 Uani . .
O62 O -0.1312(10) -0.4088(6) 0.1667(6) 0.0618 1.0000 Uani . .
O63 O -0.2129(9) -0.3312(4) 0.1368(5) 0.0440 1.0000 Uani . .
O64 O -0.2981(12) -0.3862(6) 0.1972(6) 0.0692 1.0000 Uani . .
N71 N 0.1074(11) -0.4534(6) -0.1079(7) 0.0494 1.0000 Uani . U
O72 O 0.0371(9) -0.4798(5) -0.0800(6) 0.0532 1.0000 Uani . U
O73 O 0.0810(10) -0.4061(5) -0.1215(6) 0.0546 1.0000 Uani . .
O74 O 0.1996(9) -0.4765(6) -0.1205(6) 0.0616 1.0000 Uani . .
N81 N 0.1499(11) -0.2413(5) -0.0706(7) 0.0431 1.0000 Uani . .
O82 O 0.1105(9) -0.2247(5) -0.0211(5) 0.0457 1.0000 Uani . .
O83 O 0.0715(12) -0.2693(7) -0.1102(6) 0.0674 1.0000 Uani . .
O84 O 0.2484(11) -0.2334(6) -0.0809(7) 0.0717 1.0000 Uani . .
N91 N -0.3702(11) -0.2433(6) -0.0170(7) 0.0532 1.0000 Uani . U
O92 O -0.3042(9) -0.2457(5) -0.0613(6) 0.0525 1.0000 Uani . U
O93 O -0.3221(10) -0.2427(5) 0.0433(6) 0.0629 1.0000 Uani . .
O94 O -0.4847(10) -0.2469(8) -0.0373(7) 0.0906 1.0000 Uani . .
O101 O -0.1729(6) -0.3456(4) 0.0056(4) 0.0271 1.0000 Uani . .
O102 O 0.0249(7) -0.3479(5) -0.0108(4) 0.0359 1.0000 Uani . .
O111 O -0.3304(8) -0.4126(5) -0.0948(6) 0.0496 1.0000 Uani . U
C112 C -0.4188(13) -0.3939(8) -0.0770(9) 0.0533 1.0000 Uani . U
O113 O -0.4150(7) -0.3732(5) -0.0173(5) 0.0505 1.0000 Uani . .
C114 C -0.5431(12) -0.3954(8) -0.1231(9) 0.0578 1.0000 Uani . .
C115 C -0.5343(13) -0.3782(10) -0.1946(9) 0.0634 1.0000 Uani . .
C116 C -0.5074(16) -0.3191(10) -0.1975(9) 0.0695 1.0000 Uani . .
C117 C -0.6472(19) -0.3940(14) -0.2416(12) 0.1070 1.0000 Uani . .
N118 N -0.6307(9) -0.3657(6) -0.0929(6) 0.0454 1.0000 Uani . .
O121 O -0.7260(7) -0.3411(4) 0.0255(5) 0.0389 1.0000 Uani . .
C122 C -0.7224(12) -0.3360(7) 0.0883(7) 0.0457 1.0000 Uani . .
O123 O -0.8081(8) -0.3393(6) 0.1148(5) 0.0570 1.0000 Uani . .
C124 C -0.5995(15) -0.3215(12) 0.1316(11) 0.0948 1.0000 Uani . U
C125 C -0.6021(19) -0.2655(14) 0.1681(12) 0.1081 1.0000 Uani . U
C126 C -0.644(2) -0.2172(14) 0.1234(13) 0.1181 1.0000 Uani . U
C127 C -0.497(2) -0.2575(15) 0.2166(13) 0.1244 1.0000 Uani . U
N128 N -0.5058(11) -0.3210(8) 0.0921(7) 0.0665 1.0000 Uani . .
O131 O -0.5856(14) -0.4494(6) 0.0345(7) 0.0830 1.0000 Uani . .
C132 C -0.685(2) -0.4773(10) 0.0509(11) 0.0852 1.0000 Uani . .
C201 C 0.160(2) -0.7819(13) -0.3191(12) 0.1079 1.0000 Uani . U
O202 O 0.1341(16) -0.7345(10) -0.3443(8) 0.1064 1.0000 Uani . U
C203 C 0.168(2) -0.6947(12) -0.2895(10) 0.0863 1.0000 Uani . U
C204 C 0.2181(18) -0.7047(12) -0.2225(10) 0.0809 1.0000 Uani . U
C205 C 0.2469(19) -0.6609(12) -0.1804(10) 0.0786 1.0000 Uani . U
C206 C 0.2276(17) -0.6078(11) -0.2008(9) 0.0730 1.0000 Uani . .
C207 C 0.1790(14) -0.5964(9) -0.2694(8) 0.0606 1.0000 Uani D U
C208 C 0.1525(14) -0.6422(10) -0.3127(8) 0.0619 1.0000 Uani . U
O209 O 0.1039(11) -0.6350(7) -0.3783(5) 0.0748 1.0000 Uani . .
C210 C 0.1573(19) -0.5348(10) -0.2820(10) 0.0868 1.0000 Uani D U
O211 O 0.1205(12) -0.5163(7) -0.3334(6) 0.0832 1.0000 Uani . U
C221 C -0.173(3) -0.6697(13) -0.7549(11) 0.1067 1.0000 Uani . U
O222 O -0.1061(15) -0.6791(8) -0.6934(7) 0.0951 1.0000 Uani . U
C223 C -0.0707(18) -0.7420(10) -0.6827(11) 0.0682 1.0000 Uani . .
C224 C -0.0829(15) -0.7801(11) -0.7289(10) 0.0732 1.0000 Uani . .
C225 C -0.0541(19) -0.8351(12) -0.7124(14) 0.0882 1.0000 Uani . U
C226 C -0.0053(17) -0.8487(12) -0.6483(13) 0.0877 1.0000 Uani . U
C227 C 0.0140(17) -0.8054(9) -0.5948(10) 0.0636 1.0000 Uani . .
C228 C -0.0187(14) -0.7493(8) -0.6175(10) 0.0517 1.0000 Uani . .
O229 O -0.0005(11) -0.7056(6) -0.5759(6) 0.0624 1.0000 Uani . .
C230 C 0.061(3) -0.8175(13) -0.5294(13) 0.0938 1.0000 Uani . U
O231 O 0.0845(17) -0.7943(7) -0.4828(8) 0.0942 1.0000 Uani . U
C241 C 0.228(2) -0.4218(12) -0.4312(12) 0.1075 1.0000 Uani . .
O242 O 0.1481(11) -0.4572(7) -0.4705(7) 0.0715 1.0000 Uani . U
C243 C 0.1142(14) -0.4357(8) -0.5344(9) 0.0541 1.0000 Uani . U
C244 C 0.1421(18) -0.3854(9) -0.5561(12) 0.0778 1.0000 Uani . .
C245 C 0.103(2) -0.3719(9) -0.6280(10) 0.0764 1.0000 Uani . U
C246 C 0.0364(19) -0.4074(9) -0.6664(10) 0.0716 1.0000 Uani . U
C247 C 0.0108(18) -0.4622(9) -0.6452(9) 0.0654 1.0000 Uani . U
C248 C 0.0442(16) -0.4754(8) -0.5750(9) 0.0513 1.0000 Uani . U
O249 O 0.0171(10) -0.5252(5) -0.5518(6) 0.0502 1.0000 Uani . U
C250 C -0.059(2) -0.4989(8) -0.6976(12) 0.0781 1.0000 Uani . .
O251 O -0.0670(13) -0.5462(7) -0.6894(7) 0.0826 1.0000 Uani . .
N261 N -0.1511(18) -0.5067(11) -0.4089(10) 0.0894 1.0000 Uani . U
O262 O -0.1128(13) -0.5579(8) -0.3886(7) 0.0841 1.0000 Uani . U
O263 O -0.0836(14) -0.4838(8) -0.4406(8) 0.0967 1.0000 Uani . U
O264 O -0.2427(14) -0.4884(8) -0.3995(9) 0.1046 1.0000 Uani . U
N271 N 0.2030(11) -0.6044(6) -0.6682(6) 0.0449 1.0000 Uani . .
O272 O 0.1278(13) -0.6454(6) -0.6715(7) 0.0746 1.0000 Uani . .
O273 O 0.1862(12) -0.5642(6) -0.6312(6) 0.0686 1.0000 Uani . .
O274 O 0.2835(11) -0.6028(6) -0.6972(7) 0.0731 1.0000 Uani . .
N281 N -0.1669(16) -0.7167(13) -0.4224(12) 0.1553 1.0000 Uani D U
O282 O -0.1400(18) -0.7402(11) -0.4755(13) 0.1458 1.0000 Uani D U
O283 O -0.091(2) -0.6936(12) -0.3839(14) 0.1576 1.0000 Uani D U
O284 O -0.281(2) -0.7215(12) -0.4104(14) 0.1664 1.0000 Uani D U
O291 O 0.2827(16) -0.7166(10) -0.4468(13) 0.1462 1.0000 Uani . .
O301 O -0.0561(8) -0.6203(5) -0.4974(5) 0.0424 1.0000 Uani . .
O302 O 0.1457(8) -0.6227(5) -0.5105(4) 0.0428 1.0000 Uani . .
O311 O -0.2245(9) -0.5957(6) -0.6220(5) 0.0634 1.0000 Uani . .
C312 C -0.3065(14) -0.5832(8) -0.5936(8) 0.0566 1.0000 Uani . .
O313 O -0.3083(10) -0.5873(7) -0.5340(5) 0.0706 1.0000 Uani . .
C314 C -0.4211(15) -0.5563(10) -0.6384(8) 0.0691 1.0000 Uani . .
C315 C -0.386(2) -0.5079(11) -0.6836(10) 0.0808 1.0000 Uani . .
C316 C -0.497(2) -0.4882(13) -0.7290(10) 0.1052 1.0000 Uani . .
C317 C -0.328(3) -0.4585(11) -0.6431(14) 0.1061 1.0000 Uani . .
N318 N -0.5078(13) -0.5385(8) -0.5961(8) 0.0770 1.0000 Uani . .
O321 O -0.6101(12) -0.5486(9) -0.4791(7) 0.1025 1.0000 Uani . U
C322 C -0.6195(16) -0.5649(13) -0.4269(10) 0.0877 1.0000 Uani . U
O323 O -0.7124(10) -0.5566(8) -0.4037(6) 0.0868 1.0000 Uani . U
C324 C -0.5176(15) -0.5947(11) -0.3848(9) 0.0737 1.0000 Uani . .
C325 C -0.4867(17) -0.5718(12) -0.3124(9) 0.0752 1.0000 Uani . .
C326 C -0.478(2) -0.5124(14) -0.3063(13) 0.1138 1.0000 Uani . .
C327 C -0.380(2) -0.6016(16) -0.2677(13) 0.1245 1.0000 Uani . U
N328 N -0.4117(19) -0.5941(13) -0.4160(12) 0.1284 1.0000 Uani . U
O331 O -0.5603(19) -0.6638(8) -0.5530(11) 0.1644 1.0000 Uani D U
H11 H -0.1971 -0.1316 -0.0593 0.0970 1.0000 Uiso R .
H12 H -0.2439 -0.1273 0.0074 0.0970 1.0000 Uiso R .
H13 H -0.1317 -0.0917 -0.0025 0.0969 1.0000 Uiso R .
H41 H -0.0237 -0.0825 0.0952 0.0639 1.0000 Uiso R .
H51 H 0.0891 -0.0864 0.2019 0.0959 1.0000 Uiso R .
H61 H 0.1154 -0.1682 0.2566 0.0940 1.0000 Uiso R .
H241 H -0.2713 -0.4064 -0.3194 0.0830 1.0000 Uiso R .
H251 H -0.3087 -0.3176 -0.3738 0.0831 1.0000 Uiso R .
H261 H -0.2733 -0.2397 -0.3121 0.0731 1.0000 Uiso R .
H301 H -0.2159 -0.1939 -0.2203 0.0723 1.0000 Uiso R .
H412 H 0.2180 -0.4085 0.2256 0.2090 1.0000 Uiso R .
H413 H 0.1859 -0.4692 0.2444 0.2090 1.0000 Uiso R .
H411 H 0.2712 -0.4599 0.1939 0.2090 1.0000 Uiso R .
H441 H 0.1126 -0.5604 0.1977 0.1100 1.0000 Uiso R .
H451 H -0.0122 -0.6323 0.1418 0.1100 1.0000 Uiso R .
H461 H -0.1468 -0.6199 0.0511 0.1101 1.0000 Uiso R .
H1141 H -0.5691 -0.4341 -0.1246 0.0718 1.0000 Uiso R .
H1151 H -0.4660 -0.3979 -0.2066 0.0819 1.0000 Uiso R .
H1172 H -0.6387 -0.3872 -0.2861 0.1760 1.0000 Uiso R .
H1173 H -0.6631 -0.4323 -0.2351 0.1760 1.0000 Uiso R .
H1171 H -0.7148 -0.3719 -0.2324 0.1759 1.0000 Uiso R .
H1241 H -0.5793 -0.3508 0.1662 0.1039 1.0000 Uiso R .
H1262 H -0.6273 -0.1848 0.1494 0.1291 1.0000 Uiso R .
H1263 H -0.7281 -0.2218 0.1070 0.1290 1.0000 Uiso R .
H1261 H -0.6002 -0.2178 0.0886 0.1290 1.0000 Uiso R .
H1272 H -0.5194 -0.2378 0.2548 0.1291 1.0000 Uiso R .
H1271 H -0.4605 -0.2919 0.2322 0.1289 1.0000 Uiso R .
H1273 H -0.4415 -0.2340 0.1995 0.1289 1.0000 Uiso R .
H2041 H 0.2302 -0.7403 -0.2057 0.0911 1.0000 Uiso R .
H2051 H 0.2812 -0.6677 -0.1358 0.0899 1.0000 Uiso R .
H2061 H 0.2436 -0.5779 -0.1710 0.0889 1.0000 Uiso R .
H2241 H -0.1108 -0.7720 -0.7735 0.0869 1.0000 Uiso R .
H2251 H -0.0667 -0.8636 -0.7439 0.1280 1.0000 Uiso R .
H2261 H 0.0174 -0.8843 -0.6389 0.1281 1.0000 Uiso R .
H2411 H 0.2394 -0.4319 -0.3860 0.1810 1.0000 Uiso R .
H2413 H 0.3057 -0.4233 -0.4453 0.1810 1.0000 Uiso R .
H2412 H 0.1973 -0.3844 -0.4381 0.1810 1.0000 Uiso R .
H2441 H 0.1856 -0.3586 -0.5264 0.0959 1.0000 Uiso R .
H2451 H 0.1225 -0.3394 -0.6461 0.1090 1.0000 Uiso R .
H2461 H 0.0035 -0.3983 -0.7102 0.0890 1.0000 Uiso R .
H3141 H -0.4618 -0.5856 -0.6685 0.0810 1.0000 Uiso R .
H3151 H -0.3284 -0.5229 -0.7101 0.0949 1.0000 Uiso R .
H3163 H -0.4772 -0.4718 -0.7672 0.1570 1.0000 Uiso R .
H3162 H -0.5502 -0.5202 -0.7424 0.1570 1.0000 Uiso R .
H3161 H -0.5385 -0.4626 -0.7059 0.1570 1.0000 Uiso R .
H3173 H -0.3309 -0.4269 -0.6732 0.1699 1.0000 Uiso R .
H3171 H -0.2441 -0.4666 -0.6242 0.1700 1.0000 Uiso R .
H3172 H -0.3709 -0.4501 -0.6091 0.1700 1.0000 Uiso R .
H3241 H -0.5410 -0.6334 -0.3819 0.0910 1.0000 Uiso R .
H3251 H -0.5572 -0.5827 -0.2926 0.0840 1.0000 Uiso R .
H3272 H -0.3801 -0.5899 -0.2209 0.1610 1.0000 Uiso R .
H3273 H -0.3855 -0.6404 -0.2731 0.1610 1.0000 Uiso R .
H3271 H -0.3061 -0.5858 -0.2802 0.1610 1.0000 Uiso R .
H101 H 0.1060 -0.2641 0.2622 0.0741 1.0000 Uiso R .
H501 H -0.2163 -0.5677 -0.0349 0.1110 1.0000 Uiso R .
H213 H -0.1500 -0.4988 -0.1956 0.1231 1.0000 Uiso R .
H211 H -0.2517 -0.4748 -0.2531 0.1230 1.0000 Uiso R .
H212 H -0.1142 -0.4636 -0.2536 0.1229 1.0000 Uiso R .
H1161 H -0.4551 -0.3079 -0.1554 0.1069 1.0000 Uiso R .
H1162 H -0.4656 -0.3125 -0.2333 0.1070 1.0000 Uiso R .
H1163 H -0.5819 -0.2986 -0.2041 0.1070 1.0000 Uiso R .
H1251 H -0.6660 -0.2704 0.1931 0.1041 1.0000 Uiso R .
H1321 H -0.6706 -0.5167 0.0520 0.1259 1.0000 Uiso R .
H1322 H -0.7566 -0.4695 0.0179 0.1260 1.0000 Uiso R .
H1323 H -0.6976 -0.4656 0.0937 0.1260 1.0000 Uiso R .
H3262 H -0.5498 -0.4957 -0.3306 0.1580 1.0000 Uiso R .
H3261 H -0.4087 -0.5006 -0.3234 0.1580 1.0000 Uiso R .
H3263 H -0.4662 -0.5029 -0.2599 0.1580 1.0000 Uiso R .
H2012 H 0.1271 -0.8101 -0.3573 0.1650 1.0000 Uiso R .
H2013 H 0.2478 -0.7888 -0.3101 0.1649 1.0000 Uiso R .
H2011 H 0.1253 -0.7919 -0.2834 0.1650 1.0000 Uiso R .
H2211 H -0.2207 -0.6345 -0.7554 0.1390 1.0000 Uiso R .
H2213 H -0.1251 -0.6674 -0.7878 0.1390 1.0000 Uiso R .
H2212 H -0.2340 -0.6998 -0.7669 0.1390 1.0000 Uiso R .
H2301 H 0.0782 -0.8558 -0.5212 0.1110 1.0000 Uiso R .
H2101 H 0.1757 -0.5108 -0.2460 0.1110 1.0000 Uiso R .
H2501 H -0.0950 -0.4836 -0.7390 0.0950 1.0000 Uiso R .
H1311 H -0.5143 -0.4457 0.0586 0.1220 1.0000 Uiso R .
H2911 H 0.3526 -0.7102 -0.4232 0.2170 1.0000 Uiso R .
H3011 H -0.1248 -0.6201 -0.4812 0.0649 1.0000 Uiso R .
H1011 H -0.2438 -0.3459 0.0101 0.0401 1.0000 Uiso R .
H3312 H -0.4953 -0.6763 -0.5262 0.1465 1.0000 Uiso R .
H3311 H -0.6392 -0.6737 -0.5663 0.1465 1.0000 Uiso R .
H1021 H 0.1060 -0.3493 -0.0170 0.0433 1.0000 Uiso R .
H3021 H 0.2270 -0.6229 -0.5161 0.0498 1.0000 Uiso R .
H3181 H -0.5889 -0.5481 -0.6171 0.0946 1.0000 Uiso . .
H3182 H -0.5048 -0.4983 -0.5911 0.0946 1.0000 Uiso . .
H3281 H -0.3743 -0.6306 -0.4125 0.1438 1.0000 Uiso . .
H3282 H -0.3519 -0.5684 -0.3934 0.1438 1.0000 Uiso . .
H1181 H -0.7054 -0.3856 -0.1003 0.0574 1.0000 Uiso . .
H1182 H -0.6459 -0.3297 -0.1141 0.0574 1.0000 Uiso . .
H1281 H -0.4363 -0.3412 0.1146 0.0815 1.0000 Uiso . .
H1282 H -0.4812 -0.2831 0.0867 0.0815 1.0000 Uiso . .

loop_
_atom_site_aniso_label
_atom_site_aniso_U_11
_atom_site_aniso_U_22
_atom_site_aniso_U_33
_atom_site_aniso_U_23
_atom_site_aniso_U_13
_atom_site_aniso_U_12
Dy1 0.0275(3) 0.0426(4) 0.0315(3) 0.0097(3) 0.0123(2) 0.0081(3)
Dy2 0.0304(3) 0.0383(4) 0.0442(4) -0.0078(3) 0.0172(3) -0.0012(3)
Dy3 0.0303(3) 0.0341(4) 0.0357(3) 0.0086(3) 0.0109(2) 0.0053(3)
Dy11 0.0428(4) 0.0753(6) 0.0356(4) -0.0142(4) 0.0170(3) -0.0162(4)
Dy12 0.0496(4) 0.0545(5) 0.0274(3) -0.0020(3) 0.0129(3) -0.0072(4)
Dy13 0.0546(5) 0.0646(6) 0.0580(5) 0.0191(5) 0.0081(4) -0.0026(4)
Cu1 0.0229(7) 0.0627(12) 0.0469(9) -0.0087(9) 0.0120(6) -0.0025(8)
Cu11 0.0373(10) 0.168(3) 0.0449(11) 0.0085(15) 0.0051(8) -0.0022(14)
C1 0.088(12) 0.036(8) 0.073(11) 0.015(8) 0.043(10) 0.013(9)
O2 0.043(6) 0.091(10) 0.047(6) 0.008(7) 0.008(5) 0.019(6)
C3 0.042(8) 0.029(8) 0.075(12) -0.028(8) 0.011(8) -0.019(7)
C4 0.066(10) 0.027(8) 0.075(11) -0.007(8) 0.028(8) 0.000(7)
C5 0.073(9) 0.076(10) 0.066(9) -0.015(8) 0.014(7) -0.002(9)
C6 0.064(7) 0.082(9) 0.051(7) -0.009(7) 0.012(6) -0.011(7)
C7 0.051(7) 0.074(10) 0.036(7) -0.004(7) 0.024(6) -0.008(7)
C8 0.013(4) 0.038(7) 0.038(6) -0.005(5) 0.016(4) 0.002(5)
O9 0.026(4) 0.038(5) 0.035(4) -0.006(4) 0.003(3) 0.001(4)
C10 0.038(7) 0.090(11) 0.062(8) -0.017(8) 0.014(6) -0.033(8)
O11 0.042(5) 0.106(10) 0.046(6) -0.021(6) 0.012(5) -0.024(6)
C21 0.100(10) 0.082(11) 0.085(10) -0.012(9) 0.011(9) 0.007(10)
O22 0.071(7) 0.082(9) 0.079(8) -0.015(7) 0.031(6) 0.006(7)
C23 0.021(6) 0.048(9) 0.057(9) -0.015(7) 0.023(6) 0.000(6)
C24 0.067(9) 0.098(13) 0.042(8) -0.023(8) 0.012(7) 0.002(9)
C25 0.071(9) 0.097(13) 0.040(8) -0.010(8) 0.009(7) 0.003(9)
C26 0.058(10) 0.074(13) 0.046(9) 0.021(9) 0.004(7) 0.007(10)
C27 0.026(5) 0.063(8) 0.036(6) -0.003(6) 0.006(5) -0.006(6)
C28 0.010(4) 0.050(7) 0.033(5) 0.004(5) 0.003(4) -0.002(4)
O29 0.029(4) 0.050(6) 0.030(4) 0.002(4) 0.002(3) 0.002(4)
C30 0.029(7) 0.084(14) 0.064(11) -0.037(10) -0.004(7) 0.006(8)
O31 0.084(8) 0.057(7) 0.038(6) 0.023(5) 0.004(5) 0.010(7)
C41 0.12(2) 0.20(4) 0.096(19) 0.06(2) 0.021(17) 0.08(2)
O42 0.079(8) 0.114(9) 0.079(7) 0.042(7) 0.040(6) 0.059(7)
C43 0.087(8) 0.098(9) 0.075(8) 0.046(8) 0.043(7) 0.050(8)
C44 0.102(9) 0.094(9) 0.086(8) 0.045(7) 0.049(7) 0.037(8)
C45 0.110(9) 0.075(8) 0.101(9) 0.028(8) 0.054(8) 0.027(8)
C46 0.107(9) 0.063(8) 0.102(9) 0.016(7) 0.053(7) 0.016(8)
C47 0.087(8) 0.056(7) 0.085(8) 0.008(7) 0.053(7) 0.013(7)
C48 0.069(7) 0.047(7) 0.063(7) 0.012(6) 0.051(6) 0.019(6)
O49 0.075(6) 0.048(6) 0.044(5) 0.017(5) 0.032(5) 0.019(5)
C50 0.086(10) 0.069(11) 0.130(16) -0.025(10) 0.071(11) -0.004(10)
O51 0.085(8) 0.057(9) 0.143(15) -0.022(8) 0.061(10) -0.003(8)
N61 0.038(7) 0.079(11) 0.041(7) 0.016(7) 0.024(5) 0.005(7)
O62 0.064(7) 0.073(8) 0.061(7) 0.030(7) 0.043(6) 0.018(7)
O63 0.044(5) 0.049(6) 0.046(6) 0.014(5) 0.026(5) 0.012(5)
O64 0.072(8) 0.088(10) 0.062(7) 0.033(7) 0.048(6) 0.016(7)
N71 0.031(5) 0.053(7) 0.067(7) -0.029(6) 0.019(5) -0.003(5)
O72 0.041(5) 0.050(6) 0.081(7) -0.013(5) 0.040(5) -0.003(4)
O73 0.051(6) 0.043(7) 0.073(8) 0.011(6) 0.018(5) 0.002(6)
O74 0.035(5) 0.077(9) 0.080(8) -0.016(7) 0.030(5) 0.006(6)
N81 0.039(6) 0.040(7) 0.055(7) 0.021(6) 0.020(6) 0.006(6)
O82 0.043(5) 0.042(6) 0.054(6) 0.010(5) 0.015(5) -0.002(5)
O83 0.079(8) 0.088(10) 0.041(6) -0.004(7) 0.025(6) -0.009(8)
O84 0.050(7) 0.089(10) 0.091(9) 0.009(7) 0.051(6) -0.002(6)
N91 0.038(6) 0.055(7) 0.068(7) 0.002(6) 0.015(5) 0.020(5)
O92 0.033(5) 0.068(7) 0.059(6) 0.020(5) 0.014(4) 0.009(5)
O93 0.055(7) 0.073(8) 0.050(6) 0.000(6) -0.013(5) 0.002(6)
O94 0.026(5) 0.160(16) 0.081(9) -0.010(9) 0.000(5) 0.029(7)
O101 0.017(4) 0.026(5) 0.037(5) 0.004(4) 0.004(3) 0.008(3)
O102 0.018(4) 0.066(8) 0.026(4) -0.002(5) 0.012(3) 0.002(4)
O111 0.032(4) 0.055(6) 0.067(6) -0.025(5) 0.023(4) -0.009(5)
C112 0.033(6) 0.059(8) 0.069(8) -0.013(7) 0.015(6) -0.018(6)
O113 0.018(4) 0.089(9) 0.048(5) -0.027(6) 0.016(4) -0.011(5)
C114 0.025(7) 0.080(13) 0.071(11) -0.033(9) 0.015(7) -0.010(7)
C115 0.026(7) 0.106(17) 0.062(11) -0.015(10) 0.019(7) 0.004(8)
C116 0.049(10) 0.103(17) 0.062(11) -0.009(11) 0.024(8) -0.008(10)
C117 0.057(12) 0.19(3) 0.072(14) -0.019(16) 0.000(10) -0.030(15)
N118 0.025(5) 0.076(10) 0.037(6) -0.010(6) 0.012(4) -0.009(6)
O121 0.024(4) 0.053(6) 0.042(5) 0.005(4) 0.012(4) -0.004(4)
C122 0.027(6) 0.069(11) 0.046(8) 0.004(7) 0.020(6) 0.011(7)
O123 0.030(5) 0.110(11) 0.032(5) 0.009(6) 0.011(4) 0.005(6)
C124 0.035(7) 0.170(17) 0.080(10) -0.062(11) 0.013(7) -0.009(9)
C125 0.053(7) 0.178(16) 0.090(10) -0.065(10) 0.006(7) -0.009(9)
C126 0.067(9) 0.179(17) 0.105(11) -0.069(11) 0.011(8) -0.008(10)
C127 0.073(10) 0.184(18) 0.113(12) -0.072(12) 0.012(9) -0.006(11)
N128 0.032(6) 0.120(14) 0.051(8) -0.014(8) 0.018(6) -0.002(7)
O131 0.089(10) 0.075(9) 0.089(10) 0.033(8) 0.026(8) 0.003(8)
C132 0.093(16) 0.078(15) 0.083(14) 0.004(12) 0.016(12) 0.007(13)
C201 0.103(11) 0.151(14) 0.072(10) 0.040(10) 0.021(9) 0.000(11)
O202 0.106(8) 0.144(12) 0.072(7) 0.037(7) 0.025(7) 0.004(9)
C203 0.085(8) 0.129(12) 0.050(7) 0.029(8) 0.025(7) 0.007(8)
C204 0.073(8) 0.121(12) 0.052(7) 0.036(7) 0.020(7) 0.006(8)
C205 0.073(9) 0.127(14) 0.038(8) 0.033(8) 0.015(7) 0.008(10)
C206 0.068(11) 0.109(18) 0.05(1) -0.002(11) 0.026(8) -0.007(12)
C207 0.044(7) 0.110(14) 0.034(7) 0.027(7) 0.021(6) 0.012(8)
C208 0.044(7) 0.112(14) 0.036(7) 0.029(7) 0.023(6) 0.018(8)
O209 0.070(8) 0.131(14) 0.026(5) 0.022(7) 0.014(5) 0.000(8)
C210 0.070(9) 0.144(14) 0.050(7) -0.013(10) 0.021(7) -0.007(10)
O211 0.075(8) 0.144(13) 0.035(5) -0.041(7) 0.023(5) -0.011(8)
C221 0.124(13) 0.124(14) 0.066(9) -0.007(10) 0.006(9) -0.035(11)
O222 0.104(11) 0.122(13) 0.059(7) -0.007(8) 0.016(7) -0.034(9)
C223 0.066(11) 0.071(14) 0.068(13) 0.013(11) 0.012(10) -0.029(10)
C224 0.043(9) 0.12(2) 0.061(11) -0.013(12) 0.018(8) -0.023(11)
C225 0.062(10) 0.097(13) 0.110(14) -0.071(13) 0.028(10) -0.021(10)
C226 0.058(9) 0.096(13) 0.116(14) -0.061(13) 0.034(10) -0.018(10)
C227 0.064(11) 0.064(13) 0.072(12) -0.023(10) 0.035(9) -0.016(9)
C228 0.038(8) 0.050(11) 0.076(12) -0.016(9) 0.032(8) -0.012(7)
O229 0.070(8) 0.056(8) 0.065(8) -0.007(7) 0.024(6) -0.018(6)
C230 0.111(12) 0.092(12) 0.079(11) -0.005(10) 0.020(11) -0.009(10)
O231 0.120(11) 0.081(10) 0.082(10) 0.005(8) 0.024(9) -0.001(9)
C241 0.12(2) 0.12(2) 0.088(15) -0.071(16) 0.038(14) -0.052(17)
O242 0.062(7) 0.083(8) 0.072(7) -0.009(7) 0.021(6) -0.014(6)
C243 0.045(7) 0.064(9) 0.061(8) -0.004(7) 0.029(6) -0.007(7)
C244 0.064(12) 0.066(13) 0.109(17) 0.001(12) 0.029(11) -0.037(10)
C245 0.093(10) 0.068(10) 0.069(9) 0.020(8) 0.020(8) 0.008(9)
C246 0.086(9) 0.070(9) 0.060(8) 0.014(7) 0.018(7) 0.006(8)
C247 0.084(10) 0.061(9) 0.055(8) 0.004(7) 0.023(7) 0.009(8)
C248 0.061(7) 0.044(7) 0.060(8) 0.004(6) 0.037(6) -0.002(6)
O249 0.056(6) 0.045(6) 0.054(6) 0.002(5) 0.023(5) 0.002(5)
C250 0.097(16) 0.043(11) 0.107(17) 0.012(11) 0.051(13) -0.003(11)
O251 0.079(9) 0.085(11) 0.085(9) 0.040(8) 0.019(7) -0.003(8)
N261 0.082(9) 0.121(13) 0.080(9) -0.054(10) 0.050(8) -0.041(10)
O262 0.081(8) 0.116(12) 0.071(8) -0.042(9) 0.052(7) -0.044(9)
O263 0.082(8) 0.117(11) 0.111(10) -0.052(8) 0.067(7) -0.020(8)
O264 0.076(8) 0.129(12) 0.126(10) -0.059(9) 0.061(7) -0.016(8)
N271 0.053(7) 0.055(9) 0.030(6) -0.016(6) 0.015(5) -0.003(7)
O272 0.091(10) 0.068(9) 0.073(9) -0.018(7) 0.037(7) -0.019(8)
O273 0.091(9) 0.067(9) 0.055(7) -0.011(6) 0.031(6) -0.012(7)
O274 0.063(7) 0.092(11) 0.078(9) -0.023(8) 0.046(6) -0.019(7)
N281 0.138(13) 0.152(16) 0.190(18) 0.045(14) 0.066(13) -0.039(12)
O282 0.123(11) 0.149(14) 0.183(16) 0.036(12) 0.073(11) -0.036(10)
O283 0.126(11) 0.165(14) 0.195(15) 0.034(12) 0.061(11) -0.029(10)
O284 0.126(12) 0.173(16) 0.210(16) 0.036(13) 0.058(12) -0.016(12)
O291 0.068(10) 0.133(19) 0.23(2) 0.069(18) 0.001(13) 0.025(11)
O301 0.037(5) 0.062(7) 0.033(5) 0.011(5) 0.019(4) 0.000(5)
O302 0.032(4) 0.067(8) 0.032(5) -0.020(5) 0.014(4) -0.019(5)
O311 0.039(6) 0.117(12) 0.034(5) 0.007(6) 0.006(4) -0.016(6)
C312 0.043(8) 0.072(12) 0.051(9) 0.013(8) 0.000(7) -0.002(8)
O313 0.052(6) 0.131(13) 0.028(5) 0.009(6) 0.006(4) -0.009(7)
C314 0.050(9) 0.109(16) 0.050(9) 0.008(10) 0.013(7) -0.022(11)
C315 0.080(13) 0.106(18) 0.060(11) 0.021(12) 0.023(10) 0.005(13)
C316 0.101(17) 0.16(3) 0.055(12) 0.023(15) 0.024(11) 0.059(17)
C317 0.12(2) 0.090(18) 0.12(2) -0.003(16) 0.060(17) -0.013(16)
N318 0.049(8) 0.110(15) 0.071(10) 0.010(10) 0.010(7) 0.010(9)
O321 0.057(6) 0.186(13) 0.063(7) 0.003(9) 0.008(6) 0.012(8)
C322 0.040(6) 0.169(13) 0.053(7) -0.014(8) 0.007(6) -0.001(8)
O323 0.043(6) 0.159(13) 0.058(6) -0.027(8) 0.008(5) -0.016(7)
C324 0.046(9) 0.120(19) 0.059(10) 0.008(11) 0.020(8) -0.004(10)
C325 0.060(11) 0.12(2) 0.042(9) -0.017(11) -0.002(8) -0.012(12)
C326 0.081(16) 0.15(3) 0.094(17) -0.048(18) -0.015(13) 0.019(17)
C327 0.079(11) 0.19(2) 0.092(12) 0.047(13) -0.008(9) -0.020(12)
N328 0.078(9) 0.193(18) 0.099(11) 0.053(11) -0.018(8) -0.022(10)
O331 0.106(10) 0.214(19) 0.146(12) 0.059(12) -0.040(9) -0.035(11)

loop_
_atom_type_symbol
_atom_type_scat_dispersion_real
_atom_type_scat_dispersion_imag
_atom_type_scat_Cromer_Mann_a1
_atom_type_scat_Cromer_Mann_b1
_atom_type_scat_Cromer_Mann_a2
_atom_type_scat_Cromer_Mann_b2
_atom_type_scat_Cromer_Mann_a3
_atom_type_scat_Cromer_Mann_b3
_atom_type_scat_Cromer_Mann_a4
_atom_type_scat_Cromer_Mann_b4
_atom_type_scat_Cromer_Mann_c
_atom_type_scat_source
C 0.0033 0.0016 2.3100 20.8439 1.0200 10.2075 1.5886 0.5687 0.8650 51.6512 0.2156 'International Tables Vol C 4.2.6.8 and 6.1.1.4'
H 0.0000 0.0000 0.4930 10.5109 0.3229 26.1257 0.1402 3.1424 0.0408 57.7998 0.0030 'International Tables Vol C 4.2.6.8 and 6.1.1.4'
N 0.0061 0.0033 12.2126 0.0057 3.1322 9.8933 2.0125 28.9975 1.1663 0.5826 -11.5290 'International Tables Vol C 4.2.6.8 and 6.1.1.4'
O 0.0106 0.0060 3.0485 13.2771 2.2868 5.7011 1.5463 0.3239 0.8670 32.9089 0.2508 'International Tables Vol C 4.2.6.8 and 6.1.1.4'
Cu 0.3201 1.2651 13.3380 3.5828 7.1676 0.2470 5.6158 11.3966 1.6735 64.8126 1.1910 'International Tables Vol C 4.2.6.8 and 6.1.1.4'
Dy -0.1892 4.4098 26.5070 2.1802 17.6383 0.2022 14.5596 12.1899 2.9658 111.8740 4.2973 'International Tables Vol C 4.2.6.8 and 6.1.1.4'

loop_
_geom_angle_atom_site_label_1
_geom_angle_site_symmetry_1
_geom_angle_atom_site_label_2
_geom_angle_atom_site_label_3
_geom_angle
_geom_angle_publ_flag
O123 1_655 Dy1 O9 83.4(4) yes
O123 1_655 Dy1 O11 71.7(4) yes
O9 . Dy1 O11 75.9(4) yes
O123 1_655 Dy1 O42 71.6(5) yes
O9 . Dy1 O42 152.1(5) yes
O11 . Dy1 O42 84.5(5) yes
O123 1_655 Dy1 O49 107.8(4) yes
O9 . Dy1 O49 140.8(3) yes
O11 . Dy1 O49 143.2(5) yes
O42 . Dy1 O49 61.8(5) yes
O123 1_655 Dy1 O62 128.7(4) yes
O9 . Dy1 O62 125.9(4) yes
O11 . Dy1 O62 76.3(4) yes
O42 . Dy1 O62 66.3(4) yes
O49 . Dy1 O62 76.6(4) yes
O123 1_655 Dy1 O63 142.9(4) yes
O9 . Dy1 O63 78.3(3) yes
O11 . Dy1 O63 72.6(4) yes
O42 . Dy1 O63 114.7(4) yes
O49 . Dy1 O63 106.8(4) yes
O123 1_655 Dy1 O101 133.4(3) yes
O9 . Dy1 O101 73.0(3) yes
O11 . Dy1 O101 135.5(4) yes
O42 . Dy1 O101 133.8(5) yes
O49 . Dy1 O101 72.6(4) yes
O123 1_655 Dy1 O102 75.6(3) yes
O9 . Dy1 O102 74.9(4) yes
O11 . Dy1 O102 138.1(4) yes
O42 . Dy1 O102 109.3(4) yes
O49 . Dy1 O102 72.1(4) yes
O62 . Dy1 O63 49.3(4) yes
O62 . Dy1 O101 97.3(4) yes
O63 . Dy1 O101 70.6(3) yes
O62 . Dy1 O102 145.6(4) yes
O63 . Dy1 O102 128.6(3) yes
O101 . Dy1 O102 59.9(3) yes
O22 . Dy2 O29 63.0(4) yes
O22 . Dy2 O49 156.2(5) yes
O29 . Dy2 O49 140.4(4) yes
O22 . Dy2 O51 86.1(6) yes
O29 . Dy2 O51 142.3(5) yes
O49 . Dy2 O51 73.6(6) yes
O22 . Dy2 O72 82.2(4) yes
O29 . Dy2 O72 122.9(3) yes
O49 . Dy2 O72 79.0(4) yes
O51 . Dy2 O72 69.0(4) yes
O22 . Dy2 O73 68.9(4) yes
O29 . Dy2 O73 77.7(3) yes
O49 . Dy2 O73 107.1(4) yes
O51 . Dy2 O73 112.5(4) yes
O72 . Dy2 O73 46.9(4) yes
O22 . Dy2 O101 130.1(4) yes
O29 . Dy2 O101 73.4(3) yes
O49 . Dy2 O101 72.2(4) yes
O51 . Dy2 O101 118.9(4) yes
O72 . Dy2 O101 145.2(3) yes
O22 . Dy2 O102 123.5(4) yes
O29 . Dy2 O102 73.5(3) yes
O49 . Dy2 O102 72.4(4) yes
O51 . Dy2 O102 144.2(5) yes
O72 . Dy2 O102 93.6(3) yes
O22 . Dy2 O111 72.4(4) yes
O29 . Dy2 O111 79.5(4) yes
O49 . Dy2 O111 110.8(4) yes
O51 . Dy2 O111 70.2(5) yes
O72 . Dy2 O111 132.8(4) yes
O73 . Dy2 O101 125.2(3) yes
O73 . Dy2 O102 68.0(3) yes
O101 . Dy2 O102 59.6(3) yes
O73 . Dy2 O111 140.8(4) yes
O101 . Dy2 O111 76.9(3) yes
O102 . Dy2 O111 133.6(4) yes
O2 . Dy3 O9 63.2(4) yes
O2 . Dy3 O29 153.2(3) yes
O9 . Dy3 O29 141.0(4) yes
O2 . Dy3 O31 78.9(4) yes
O9 . Dy3 O31 141.9(4) yes
O29 . Dy3 O31 76.9(4) yes
O2 . Dy3 O82 69.1(4) yes
O9 . Dy3 O82 75.0(3) yes
O29 . Dy3 O82 121.2(3) yes
O31 . Dy3 O82 88.4(4) yes
O2 . Dy3 O83 109.2(4) yes
O9 . Dy3 O83 118.1(3) yes
O29 . Dy3 O83 72.5(4) yes
O31 . Dy3 O83 69.3(5) yes
O82 . Dy3 O83 49.2(4) yes
O2 . Dy3 O92 77.2(4) yes
O9 . Dy3 O92 104.0(3) yes
O29 . Dy3 O92 83.6(4) yes
O31 . Dy3 O92 69.3(4) yes
O82 . Dy3 O92 142.7(4) yes
O2 . Dy3 O101 120.0(3) yes
O9 . Dy3 O101 71.5(3) yes
O29 . Dy3 O101 73.0(3) yes
O31 . Dy3 O101 137.4(4) yes
O82 . Dy3 O101 133.1(3) yes
O2 . Dy3 O102 133.0(3) yes
O9 . Dy3 O102 74.6(3) yes
O29 . Dy3 O102 73.7(3) yes
O31 . Dy3 O102 137.3(4) yes
O82 . Dy3 O102 81.3(3) yes
O83 . Dy3 O92 135.8(4) yes
O83 . Dy3 O101 126.4(4) yes
O92 . Dy3 O101 78.0(3) yes
O83 . Dy3 O102 72.7(4) yes
O92 . Dy3 O102 135.3(4) yes
O101 . Dy3 O102 58.9(3) yes
O323 1_655 Dy11 O209 77.8(6) yes
O323 1_655 Dy11 O211 72.0(5) yes
O209 . Dy11 O211 79.3(6) yes
O323 1_655 Dy11 O242 75.8(6) yes
O209 . Dy11 O242 150.9(4) yes
O211 . Dy11 O242 81.1(5) yes
O323 1_655 Dy11 O249 114.0(4) yes
O209 . Dy11 O249 141.2(5) yes
O211 . Dy11 O249 139.1(6) yes
O242 . Dy11 O249 63.1(4) yes
O323 1_655 Dy11 O262 136.2(5) yes
O209 . Dy11 O262 76.1(6) yes
O211 . Dy11 O262 69.1(4) yes
O242 . Dy11 O262 116.3(5) yes
O249 . Dy11 O262 108.4(5) yes
O323 1_655 Dy11 O263 134.3(6) yes
O209 . Dy11 O263 125.0(5) yes
O211 . Dy11 O263 74.5(6) yes
O242 . Dy11 O263 69.0(5) yes
O249 . Dy11 O263 74.6(5) yes
O323 1_655 Dy11 O301 131.6(5) yes
O209 . Dy11 O301 72.8(4) yes
O211 . Dy11 O301 135.7(4) yes
O242 . Dy11 O301 135.2(4) yes
O249 . Dy11 O301 72.6(4) yes
O323 1_655 Dy11 O302 76.0(4) yes
O209 . Dy11 O302 75.0(4) yes
O211 . Dy11 O302 142.4(5) yes
O242 . Dy11 O302 109.8(4) yes
O249 . Dy11 O302 72.8(4) yes
O262 . Dy11 O263 49.6(6) yes
O262 . Dy11 O301 71.2(4) yes
O263 . Dy11 O301 94.1(4) yes
O262 . Dy11 O302 128.4(4) yes
O263 . Dy11 O302 143.1(4) yes
O301 . Dy11 O302 59.9(3) yes
O222 . Dy12 O229 62.9(5) yes
O222 . Dy12 O249 155.3(5) yes
O229 . Dy12 O249 140.0(4) yes
O222 . Dy12 O251 82.5(6) yes
O229 . Dy12 O251 145.2(5) yes
O249 . Dy12 O251 74.8(5) yes
O222 . Dy12 O272 65.5(5) yes
O229 . Dy12 O272 78.3(5) yes
O249 . Dy12 O272 120.2(4) yes
O251 . Dy12 O272 83.5(5) yes
O222 . Dy12 O273 110.6(4) yes
O229 . Dy12 O273 116.7(4) yes
O249 . Dy12 O273 70.6(4) yes
O251 . Dy12 O273 69.7(5) yes
O272 . Dy12 O273 49.6(4) yes
O222 . Dy12 O301 119.4(4) yes
O229 . Dy12 O301 72.7(4) yes
O249 . Dy12 O301 72.6(4) yes
O251 . Dy12 O301 134.0(5) yes
O272 . Dy12 O301 141.4(4) yes
O222 . Dy12 O302 130.7(5) yes
O229 . Dy12 O302 72.2(4) yes
O249 . Dy12 O302 73.8(4) yes
O251 . Dy12 O302 136.5(5) yes
O272 . Dy12 O302 87.0(4) yes
O222 . Dy12 O311 74.3(5) yes
O229 . Dy12 O311 101.8(5) yes
O249 . Dy12 O311 89.0(4) yes
O251 . Dy12 O311 70.9(4) yes
O272 . Dy12 O311 134.6(4) yes
O273 . Dy12 O301 125.7(4) yes
O273 . Dy12 O302 71.9(4) yes
O301 . Dy12 O302 60.3(3) yes
O273 . Dy12 O311 139.2(4) yes
O301 . Dy12 O311 77.0(3) yes
O302 . Dy12 O311 136.9(3) yes
O202 . Dy13 O209 62.1(6) yes
O202 . Dy13 O229 157.0(6) yes
O209 . Dy13 O229 140.9(5) yes
O202 . Dy13 O231 80.1(7) yes
O209 . Dy13 O231 141.8(5) yes
O229 . Dy13 O231 77.2(6) yes
O202 . Dy13 O282 94.1(7) yes
O209 . Dy13 O282 112.4(7) yes
O229 . Dy13 O282 76.4(7) yes
O231 . Dy13 O282 73.5(8) yes
O202 . Dy13 O283 62.9(8) yes
O209 . Dy13 O283 63.3(7) yes
O229 . Dy13 O283 120.5(7) yes
O231 . Dy13 O283 105.3(8) yes
O282 . Dy13 O283 50.1(8) yes
O202 . Dy13 O291 73.5(7) yes
O209 . Dy13 O291 89.1(8) yes
O229 . Dy13 O291 103.1(7) yes
O231 . Dy13 O291 74.4(8) yes
O282 . Dy13 O291 147.1(9) yes
O202 . Dy13 O301 127.1(5) yes
O209 . Dy13 O301 72.2(4) yes
O229 . Dy13 O301 72.3(4) yes
O231 . Dy13 O301 143.0(5) yes
O282 . Dy13 O301 79.4(7) yes
O202 . Dy13 O302 126.2(5) yes
O209 . Dy13 O302 75.8(4) yes
O229 . Dy13 O302 72.3(4) yes
O231 . Dy13 O302 128.9(5) yes
O282 . Dy13 O302 133.9(6) yes
O283 . Dy13 O291 135.5(9) yes
O283 . Dy13 O301 74.1(7) yes
O291 . Dy13 O301 132.4(6) yes
O283 . Dy13 O302 125.3(7) yes
O291 . Dy13 O302 73.9(6) yes
O301 . Dy13 O302 59.3(3) yes
O113 . Cu1 N118 84.3(4) yes
O113 . Cu1 O121 176.4(5) yes
N118 . Cu1 O121 97.0(4) yes
O113 . Cu1 N128 96.2(4) yes
N118 . Cu1 N128 163.3(7) yes
O121 . Cu1 N128 83.5(4) yes
O113 . Cu1 O131 87.7(5) yes
N118 . Cu1 O131 97.0(6) yes
O121 . Cu1 O131 88.9(5) yes
N128 . Cu1 O131 99.7(7) yes
O313 . Cu11 N318 84.9(5) yes
O313 . Cu11 O321 171.3(8) yes
N318 . Cu11 O321 94.8(7) yes
O313 . Cu11 N328 96.0(8) yes
N318 . Cu11 N328 169.0(11) yes
O321 . Cu11 N328 82.6(9) yes
O313 . Cu11 O331 96.1(7) yes
N318 . Cu11 O331 92.0(7) yes
O321 . Cu11 O331 92.6(8) yes
N328 . Cu11 O331 98.7(10) yes
O2 . C1 H11 108.5 no
O2 . C1 H12 110.6 no
H11 . C1 H12 109.9 no
O2 . C1 H13 108.6 no
H11 . C1 H13 109.1 no
H12 . C1 H13 110.1 no
Dy3 . O2 C1 124.3(11) yes
Dy3 . O2 C3 113.8(10) yes
C1 . O2 C3 120.6(14) yes
O2 . C3 C4 124.4(17) yes
O2 . C3 C8 114.6(13) yes
C4 . C3 C8 120.4(16) yes
C3 . C4 C5 118.3(18) yes
C3 . C4 H41 120.0 no
C5 . C4 H41 121.6 no
C4 . C5 C6 122(2) yes
C4 . C5 H51 116.7 no
C6 . C5 H51 121.7 no
C5 . C6 C7 123.2(18) yes
C5 . C6 H61 116.4 no
C7 . C6 H61 120.4 no
C6 . C7 C8 114.0(17) yes
C6 . C7 C10 116.8(16) yes
C8 . C7 C10 129.0(17) yes
C7 . C8 C3 122.2(15) yes
C7 . C8 O9 118.9(14) yes
C3 . C8 O9 118.9(13) yes
C8 . O9 Dy3 125.8(9) yes
C8 . O9 Dy1 134.9(9) yes
Dy3 . O9 Dy1 99.0(4) yes
C7 . C10 O11 127.4(18) yes
C7 . C10 H101 116.8 no
O11 . C10 H101 115.8 no
Dy1 . O11 C10 132.3(13) yes
O22 . C21 H213 108.8 no
O22 . C21 H211 109.9 no
H213 . C21 H211 110.0 no
O22 . C21 H212 108.9 no
H213 . C21 H212 109.4 no
H211 . C21 H212 109.7 no
Dy2 . O22 C21 126.4(14) yes
Dy2 . O22 C23 120.4(10) yes
C21 . O22 C23 113.1(16) yes
O22 . C23 C24 126.7(16) yes
O22 . C23 C28 111.1(14) yes
C24 . C23 C28 122.2(17) yes
C23 . C24 C25 118.0(18) yes
C23 . C24 H241 120.8 no
C25 . C24 H241 121.2 no
C24 . C25 C26 119.5(17) yes
C24 . C25 H251 120.6 no
C26 . C25 H251 119.9 no
C25 . C26 C27 121.1(19) yes
C25 . C26 H261 120.1 no
C27 . C26 H261 118.8 no
C26 . C27 C28 119.2(16) yes
C26 . C27 C30 114.6(17) yes
C28 . C27 C30 126.1(14) yes
C27 . C28 C23 120.0(13) yes
C27 . C28 O29 120.7(13) yes
C23 . C28 O29 119.4(14) yes
C28 . O29 Dy2 125.5(9) yes
C28 . O29 Dy3 134.9(9) yes
Dy2 . O29 Dy3 99.5(3) yes
C27 . C30 O31 133(2) yes
C27 . C30 H301 114.0 no
O31 . C30 H301 113.4 no
Dy3 . O31 C30 128.3(14) yes
O42 . C41 H412 108.3 no
O42 . C41 H413 111.5 no
H412 . C41 H413 108.9 no
O42 . C41 H411 110.3 no
H412 . C41 H411 108.5 no
H413 . C41 H411 109.3 no
Dy1 . O42 C41 128.8(19) yes
Dy1 . O42 C43 112.2(10) yes
C41 . O42 C43 118.6(20) yes
O42 . C43 C44 127(2) yes
O42 . C43 C48 111.0(18) yes
C44 . C43 C48 121(3) yes
C43 . C44 C45 115(2) yes
C43 . C44 H441 126.0 no
C45 . C44 H441 119.4 no
C44 . C45 C46 124(2) yes
C44 . C45 H451 118.2 no
C46 . C45 H451 118.0 no
C45 . C46 C47 119(3) yes
C45 . C46 H461 119.4 no
C47 . C46 H461 121.7 no
C46 . C47 C48 120(2) yes
C46 . C47 C50 117(3) yes
C48 . C47 C50 123(2) yes
C47 . C48 C43 120(2) yes
C47 . C48 O49 120.1(18) yes
C43 . C48 O49 120(2) yes
C48 . O49 Dy1 127.3(11) yes
C48 . O49 Dy2 133.6(12) yes
Dy1 . O49 Dy2 99.0(4) yes
C47 . C50 O51 133(3) yes
C47 . C50 H501 112.9 no
O51 . C50 H501 113.8 no
Dy2 . O51 C50 133(2) yes
O62 . N61 O63 116.1(11) yes
O62 . N61 O64 123.8(15) yes
O63 . N61 O64 120.0(13) yes
Dy1 . O62 N61 101.1(9) yes
Dy1 . O63 N61 93.5(7) yes
O72 . N71 O73 116.2(12) yes
O72 . N71 O74 120.3(15) yes
O73 . N71 O74 123.5(15) yes
Dy2 . O72 N71 104.8(9) yes
Dy2 . O73 N71 92.1(8) yes
O82 . N81 O83 111.9(11) yes
O82 . N81 O84 126.4(15) yes
O83 . N81 O84 121.7(14) yes
Dy3 . O82 N81 101.7(9) yes
Dy3 . O83 N81 97.1(8) yes
O92 . N91 O93 120.3(12) yes
O92 . N91 O94 117.3(14) yes
O93 . N91 O94 122.1(13) yes
Dy3 . O92 N91 126.0(9) yes
Dy3 . O101 Dy2 96.7(3) yes
Dy3 . O101 Dy1 97.3(3) yes
Dy2 . O101 Dy1 99.4(3) yes
Dy3 . O101 H1011 120.9 no
Dy2 . O101 H1011 117.1 no
Dy1 . O101 H1011 120.6 no
Dy3 . O102 Dy1 96.7(3) yes
Dy3 . O102 Dy2 97.1(3) yes
Dy1 . O102 Dy2 97.9(3) yes
Dy3 . O102 H1021 120.0 no
Dy1 . O102 H1021 120.1 no
Dy2 . O102 H1021 119.8 no
Dy2 . O111 C112 141.0(10) yes
O111 . C112 O113 123.2(14) yes
O111 . C112 C114 120.8(15) yes
O113 . C112 C114 116.0(13) yes
C112 . O113 Cu1 115.1(9) yes
C112 . C114 C115 110.8(13) yes
C112 . C114 N118 110.0(13) yes
C115 . C114 N118 117.0(16) yes
C112 . C114 H1141 105.9 no
C115 . C114 H1141 107.7 no
N118 . C114 H1141 104.7 no
C114 . C115 C116 110.7(16) yes
C114 . C115 C117 109.6(16) yes
C116 . C115 C117 112(2) yes
C114 . C115 H1151 108.4 no
C116 . C115 H1151 106.3 no
C117 . C115 H1151 109.2 no
C115 . C116 H1161 109.0 no
C115 . C116 H1162 109.3 no
H1161 . C116 H1162 109.1 no
C115 . C116 H1163 108.9 no
H1161 . C116 H1163 109.3 no
H1162 . C116 H1163 111.1 no
C115 . C117 H1172 109.8 no
C115 . C117 H1173 108.6 no
H1172 . C117 H1173 111.0 no
C115 . C117 H1171 109.5 no
H1172 . C117 H1171 109.0 no
H1173 . C117 H1171 108.9 no
C114 . N118 Cu1 111.5(10) yes
C114 . N118 H1181 109.8 no
Cu1 . N118 H1181 109.8 no
C114 . N118 H1182 108.6 no
Cu1 . N118 H1182 109.1 no
H1181 . N118 H1182 108.0 no
Cu1 . O121 C122 114.6(8) yes
O121 . C122 O123 125.7(13) yes
O121 . C122 C124 116.3(12) yes
O123 . C122 C124 117.9(14) yes
Dy1 1_455 O123 C122 143.9(10) yes
C122 . C124 C125 112.2(17) yes
C122 . C124 N128 110.7(14) yes
C125 . C124 N128 111(2) yes
C122 . C124 H1241 107.6 no
C125 . C124 H1241 107.1 no
N128 . C124 H1241 108.5 no
C124 . C125 C126 114(2) yes
C124 . C125 C127 112(2) yes
C126 . C125 C127 117(3) yes
C124 . C125 H1251 103.9 no
C126 . C125 H1251 103.9 no
C127 . C125 H1251 104.5 no
C125 . C126 H1262 107.0 no
C125 . C126 H1263 107.5 no
H1262 . C126 H1263 111.8 no
C125 . C126 H1261 107.5 no
H1262 . C126 H1261 111.2 no
H1263 . C126 H1261 111.6 no
C125 . C127 H1272 108.5 no
C125 . C127 H1271 111.6 no
H1272 . C127 H1271 108.3 no
C125 . C127 H1273 109.9 no
H1272 . C127 H1273 107.2 no
H1271 . C127 H1273 111.2 no
C124 . N128 Cu1 109.6(10) yes
C124 . N128 H1281 110.1 no
Cu1 . N128 H1281 110.3 no
C124 . N128 H1282 109.2 no
Cu1 . N128 H1282 109.8 no
H1281 . N128 H1282 107.9 no
Cu1 . O131 C132 128.7(13) yes
Cu1 . O131 H1311 87.2 no
C132 . O131 H1311 127.5 no
O131 . C132 H1321 109.8 no
O131 . C132 H1322 109.5 no
H1321 . C132 H1322 108.7 no
O131 . C132 H1323 110.9 no
H1321 . C132 H1323 108.9 no
H1322 . C132 H1323 109.1 no
O202 . C201 H2012 105.1 no
O202 . C201 H2013 112.0 no
H2012 . C201 H2013 103.0 no
O202 . C201 H2011 117.0 no
H2012 . C201 H2011 106.0 no
H2013 . C201 H2011 112.3 no
Dy13 . O202 C201 133.8(19) yes
Dy13 . O202 C203 120.0(15) yes
C201 . O202 C203 105.8(20) yes
O202 . C203 C204 129(3) yes
O202 . C203 C208 110.1(18) yes
C204 . C203 C208 120(3) yes
C203 . C204 C205 119(3) yes
C203 . C204 H2041 121.7 no
C205 . C204 H2041 118.9 no
C204 . C205 C206 122.3(19) yes
C204 . C205 H2051 119.0 no
C206 . C205 H2051 118.7 no
C205 . C206 C207 120(2) yes
C205 . C206 H2061 121.9 no
C207 . C206 H2061 118.6 no
C206 . C207 C208 117.4(19) yes
C206 . C207 C210 111.9(19) yes
C208 . C207 C210 130.6(16) yes
C207 . C208 C203 120.9(17) yes
C207 . C208 O209 121.1(18) yes
C203 . C208 O209 118(2) yes
C208 . O209 Dy11 130.3(14) yes
C208 . O209 Dy13 129.4(14) yes
Dy11 . O209 Dy13 99.1(4) yes
C207 . C210 O211 123.7(19) yes
C207 . C210 H2101 118.2 no
O211 . C210 H2101 118.1 no
Dy11 . O211 C210 133.1(17) yes
O222 . C221 H2211 110.3 no
O222 . C221 H2213 112.8 no
H2211 . C221 H2213 108.9 no
O222 . C221 H2212 109.7 no
H2211 . C221 H2212 105.5 no
H2213 . C221 H2212 109.4 no
Dy12 . O222 C221 130.4(17) yes
Dy12 . O222 C223 117.6(11) yes
C221 . O222 C223 111.6(19) yes
O222 . C223 C224 126.1(20) yes
O222 . C223 C228 107.9(18) yes
C224 . C223 C228 126(2) yes
C223 . C224 C225 120(2) yes
C223 . C224 H2241 122.5 no
C225 . C224 H2241 117.1 no
C224 . C225 C226 119.6(20) yes
C224 . C225 H2251 122.4 no
C226 . C225 H2251 118.0 no
C225 . C226 C227 121(3) yes
C225 . C226 H2261 118.5 no
C227 . C226 H2261 120.6 no
C226 . C227 C228 115(2) yes
C226 . C227 C230 123(2) yes
C228 . C227 C230 122(2) yes
C227 . C228 C223 117.8(18) yes
C227 . C228 O229 121.8(18) yes
C223 . C228 O229 120.4(19) yes
C228 . O229 Dy12 127.9(12) yes
C228 . O229 Dy13 132.0(13) yes
Dy12 . O229 Dy13 99.8(5) yes
C227 . C230 O231 137(3) yes
C227 . C230 H2301 113.7 no
O231 . C230 H2301 109.7 no
Dy13 . O231 C230 130(2) yes
O242 . C241 H2411 111.1 no
O242 . C241 H2413 108.9 no
H2411 . C241 H2413 109.5 no
O242 . C241 H2412 108.6 no
H2411 . C241 H2412 110.8 no
H2413 . C241 H2412 107.9 no
Dy11 . O242 C241 128.7(15) yes
Dy11 . O242 C243 120.8(11) yes
C241 . O242 C243 110.2(18) yes
O242 . C243 C244 127.5(18) yes
O242 . C243 C248 108.7(15) yes
C244 . C243 C248 123.8(19) yes
C243 . C244 C245 118.8(20) yes
C243 . C244 H2441 121.3 no
C245 . C244 H2441 120.0 no
C244 . C245 C246 118.7(19) yes
C244 . C245 H2451 122.8 no
C246 . C245 H2451 118.5 no
C245 . C246 C247 123.3(19) yes
C245 . C246 H2461 120.2 no
C247 . C246 H2461 116.4 no
C246 . C247 C248 118.4(18) yes
C246 . C247 C250 115.8(17) yes
C248 . C247 C250 125.5(18) yes
C247 . C248 C243 116.2(16) yes
C247 . C248 O249 121.0(17) yes
C243 . C248 O249 122.5(17) yes
C248 . O249 Dy11 124.8(11) yes
C248 . O249 Dy12 131.2(11) yes
Dy11 . O249 Dy12 98.8(5) yes
C247 . C250 O251 122(2) yes
C247 . C250 H2501 119.3 no
O251 . C250 H2501 119.1 no
Dy12 . O251 C250 138.6(18) yes
O262 . N261 O263 112.4(18) yes
O262 . N261 O264 122(2) yes
O263 . N261 O264 125(3) yes
Dy11 . O262 N261 94.7(10) yes
Dy11 . O263 N261 103.3(17) yes
O272 . N271 O273 115.9(12) yes
O272 . N271 O274 124.0(14) yes
O273 . N271 O274 120.1(15) yes
Dy12 . O272 N271 102.0(9) yes
Dy12 . O273 N271 92.4(9) yes
O282 . N281 O283 120(2) yes
O282 . N281 O284 120(2) yes
O283 . N281 O284 120(3) yes
Dy13 . O282 N281 96.2(11) yes
Dy13 . O283 N281 92.8(11) yes
Dy13 . O291 H2911 146.4 no
Dy13 . O301 Dy12 98.2(4) yes
Dy13 . O301 Dy11 97.1(3) yes
Dy12 . O301 Dy11 99.0(4) yes
Dy13 . O301 H3011 112.1 no
Dy12 . O301 H3011 134.5 no
Dy11 . O301 H3011 109.6 no
Dy11 . O302 Dy13 95.2(3) yes
Dy11 . O302 Dy12 96.4(4) yes
Dy13 . O302 Dy12 97.8(3) yes
Dy11 . O302 H3021 120.8 no
Dy13 . O302 H3021 120.7 no
Dy12 . O302 H3021 120.1 no
Dy12 . O311 C312 142.4(10) yes
O311 . C312 O313 128.2(15) yes
O311 . C312 C314 115.7(14) yes
O313 . C312 C314 116.0(15) yes
C312 . O313 Cu11 116.2(10) yes
C312 . C314 C315 111.8(14) yes
C312 . C314 N318 109.6(13) yes
C315 . C314 N318 113.7(19) yes
C312 . C314 H3141 107.1 no
C315 . C314 H3141 107.3 no
N318 . C314 H3141 107.0 no
C314 . C315 C316 108.5(19) yes
C314 . C315 C317 112.6(17) yes
C316 . C315 C317 108(2) yes
C314 . C315 H3151 108.8 no
C316 . C315 H3151 109.6 no
C317 . C315 H3151 109.2 no
C315 . C316 H3163 109.6 no
C315 . C316 H3162 108.5 no
H3163 . C316 H3162 109.2 no
C315 . C316 H3161 109.3 no
H3163 . C316 H3161 111.5 no
H3162 . C316 H3161 108.7 no
C315 . C317 H3173 107.9 no
C315 . C317 H3171 109.8 no
H3173 . C317 H3171 108.6 no
C315 . C317 H3172 109.9 no
H3173 . C317 H3172 110.1 no
H3171 . C317 H3172 110.5 no
C314 . N318 Cu11 109.5(12) yes
C314 . N318 H3181 110.3 no
Cu11 . N318 H3181 110.6 no
C314 . N318 H3182 109.4 no
Cu11 . N318 H3182 109.7 no
H3181 . N318 H3182 107.3 no
Cu11 . O321 C322 115.2(16) yes
O321 . C322 O323 122(2) yes
O321 . C322 C324 119.8(18) yes
O323 . C322 C324 117.8(19) yes
Dy11 1_455 O323 C322 137.9(12) yes
C322 . C324 C325 112.6(19) yes
C322 . C324 N328 110.1(17) yes
C325 . C324 N328 111.7(17) yes
C322 . C324 H3241 108.2 no
C325 . C324 H3241 107.0 no
N328 . C324 H3241 106.9 no
C324 . C325 C326 116(2) yes
C324 . C325 C327 114(2) yes
C326 . C325 C327 112(2) yes
C324 . C325 H3251 104.6 no
C326 . C325 H3251 105.8 no
C327 . C325 H3251 103.1 no
C325 . C326 H3262 109.9 no
C325 . C326 H3261 108.0 no
H3262 . C326 H3261 110.5 no
C325 . C326 H3263 108.5 no
H3262 . C326 H3263 110.4 no
H3261 . C326 H3263 109.5 no
C325 . C327 H3272 106.5 no
C325 . C327 H3273 111.5 no
H3272 . C327 H3273 112.1 no
C325 . C327 H3271 105.2 no
H3272 . C327 H3271 107.9 no
H3273 . C327 H3271 113.2 no
C324 . N328 Cu11 108.9(13) yes
C324 . N328 H3281 109.8 no
Cu11 . N328 H3281 110.1 no
C324 . N328 H3282 110.4 no
Cu11 . N328 H3282 110.5 no
H3281 . N328 H3282 107.1 no
Cu11 . O331 H3312 79.9 no
Cu11 . O331 H3311 131.4 no
H3312 . O331 H3311 138.1 no

loop_
_geom_bond_atom_site_label_1
_geom_bond_atom_site_label_2
_geom_bond_site_symmetry_2
_geom_bond_distance
_geom_bond_publ_flag
Dy1 O123 1_655 2.337(10) yes
Dy1 O9 . 2.298(11) yes
Dy1 O11 . 2.357(11) yes
Dy1 O42 . 2.626(13) yes
Dy1 O49 . 2.326(13) yes
Dy1 O62 . 2.464(10) yes
Dy1 O63 . 2.594(9) yes
Dy1 O101 . 2.301(8) yes
Dy1 O102 . 2.345(8) yes
Dy2 O22 . 2.511(14) yes
Dy2 O29 . 2.309(10) yes
Dy2 O49 . 2.318(11) yes
Dy2 O51 . 2.380(16) yes
Dy2 O72 . 2.443(10) yes
Dy2 O73 . 2.718(11) yes
Dy2 O101 . 2.330(8) yes
Dy2 O102 . 2.338(10) yes
Dy2 O111 . 2.351(9) yes
Dy3 O2 . 2.614(14) yes
Dy3 O9 . 2.312(9) yes
Dy3 O29 . 2.293(10) yes
Dy3 O31 . 2.339(10) yes
Dy3 O82 . 2.459(10) yes
Dy3 O83 . 2.543(12) yes
Dy3 O92 . 2.397(10) yes
Dy3 O101 . 2.370(9) yes
Dy3 O102 . 2.347(10) yes
Dy11 O323 1_655 2.339(12) yes
Dy11 O209 . 2.317(15) yes
Dy11 O211 . 2.370(11) yes
Dy11 O242 . 2.578(15) yes
Dy11 O249 . 2.323(12) yes
Dy11 O262 . 2.597(12) yes
Dy11 O263 . 2.490(16) yes
Dy11 O301 . 2.309(11) yes
Dy11 O302 . 2.382(10) yes
Dy12 O222 . 2.528(16) yes
Dy12 O229 . 2.329(14) yes
Dy12 O249 . 2.313(12) yes
Dy12 O251 . 2.350(13) yes
Dy12 O272 . 2.466(13) yes
Dy12 O273 . 2.682(12) yes
Dy12 O301 . 2.320(9) yes
Dy12 O302 . 2.340(10) yes
Dy12 O311 . 2.361(11) yes
Dy13 O202 . 2.526(16) yes
Dy13 O209 . 2.291(15) yes
Dy13 O229 . 2.301(13) yes
Dy13 O231 . 2.331(18) yes
Dy13 O282 . 2.470(18) yes
Dy13 O283 . 2.62(2) yes
Dy13 O291 . 2.439(17) yes
Dy13 O301 . 2.368(11) yes
Dy13 O302 . 2.363(11) yes
Cu1 O113 . 1.930(8) yes
Cu1 N118 . 1.953(12) yes
Cu1 O121 . 1.928(8) yes
Cu1 N128 . 2.006(14) yes
Cu1 O131 . 2.375(14) yes
Cu11 O313 . 1.947(12) yes
Cu11 N318 . 1.938(16) yes
Cu11 O321 . 1.967(15) yes
Cu11 N328 . 1.95(2) yes
Cu11 O331 . 2.510(16) yes
C1 O2 . 1.39(2) yes
C1 H11 . 0.960 no
C1 H12 . 0.953 no
C1 H13 . 0.965 no
O2 C3 . 1.38(2) yes
C3 C4 . 1.43(2) yes
C3 C8 . 1.37(2) yes
C4 C5 . 1.38(3) yes
C4 H41 . 0.928 no
C5 C6 . 1.34(3) yes
C5 H51 . 0.946 no
C6 C7 . 1.45(3) yes
C6 H61 . 0.923 no
C7 C8 . 1.43(2) yes
C7 C10 . 1.37(3) yes
C8 O9 . 1.319(17) yes
C10 O11 . 1.16(2) yes
C10 H101 . 0.938 no
C21 O22 . 1.35(3) yes
C21 H213 . 0.966 no
C21 H211 . 0.959 no
C21 H212 . 0.965 no
O22 C23 . 1.39(2) yes
C23 C24 . 1.36(2) yes
C23 C28 . 1.36(2) yes
C24 C25 . 1.45(3) yes
C24 H241 . 0.925 no
C25 C26 . 1.32(3) yes
C25 H251 . 0.932 no
C26 C27 . 1.42(2) yes
C26 H261 . 0.917 no
C27 C28 . 1.36(2) yes
C27 C30 . 1.39(2) yes
C28 O29 . 1.346(16) yes
C30 O31 . 1.207(19) yes
C30 H301 . 0.949 no
C41 O42 . 1.42(3) yes
C41 H412 . 0.971 no
C41 H413 . 0.958 no
C41 H411 . 0.963 no
O42 C43 . 1.57(3) yes
C43 C44 . 1.38(3) yes
C43 C48 . 1.30(3) yes
C44 C45 . 1.48(4) yes
C44 H441 . 0.929 no
C45 C46 . 1.28(3) yes
C45 H451 . 0.910 no
C46 C47 . 1.33(3) yes
C46 H461 . 0.924 no
C47 C48 . 1.45(3) yes
C47 C50 . 1.36(4) yes
C48 O49 . 1.36(2) yes
C50 O51 . 1.11(3) yes
C50 H501 . 0.860 no
N61 O62 . 1.224(17) yes
N61 O63 . 1.265(17) yes
N61 O64 . 1.232(15) yes
N71 O72 . 1.240(17) yes
N71 O73 . 1.195(19) yes
N71 O74 . 1.249(16) yes
N81 O82 . 1.252(16) yes
N81 O83 . 1.264(18) yes
N81 O84 . 1.186(15) yes
N91 O92 . 1.286(16) yes
N91 O93 . 1.246(17) yes
N91 O94 . 1.273(17) yes
O101 H1011 . 0.822 no
O102 H1021 . 0.946 no
O111 C112 . 1.213(18) yes
C112 O113 . 1.32(2) yes
C112 C114 . 1.52(2) yes
C114 C115 . 1.55(3) yes
C114 N118 . 1.455(18) yes
C114 H1141 . 0.973 no
C115 C116 . 1.45(3) yes
C115 C117 . 1.48(3) yes
C115 H1151 . 0.977 no
C116 H1161 . 0.980 no
C116 H1162 . 0.962 no
C116 H1163 . 0.960 no
C117 H1172 . 0.950 no
C117 H1173 . 0.951 no
C117 H1171 . 0.978 no
N118 H1181 . 0.952 no
N118 H1182 . 0.966 no
O121 C122 . 1.286(16) yes
C122 O123 . 1.203(15) yes
C122 C124 . 1.52(2) yes
C124 C125 . 1.54(4) yes
C124 N128 . 1.45(2) yes
C124 H1241 . 0.993 no
C125 C126 . 1.49(4) yes
C125 C127 . 1.39(3) yes
C125 H1251 . 0.972 no
C126 H1262 . 0.942 no
C126 H1263 . 0.941 no
C126 H1261 . 0.950 no
C127 H1272 . 0.989 no
C127 H1271 . 0.949 no
C127 H1273 . 0.963 no
N128 H1281 . 0.955 no
N128 H1282 . 0.964 no
O131 C132 . 1.40(3) yes
O131 H1311 . 0.857 no
C132 H1321 . 0.960 no
C132 H1322 . 0.961 no
C132 H1323 . 0.958 no
C201 O202 . 1.26(3) yes
C201 H2012 . 1.046 no
C201 H2013 . 0.976 no
C201 H2011 . 0.933 no
O202 C203 . 1.46(3) yes
C203 C204 . 1.40(3) yes
C203 C208 . 1.35(3) yes
C204 C205 . 1.36(4) yes
C204 H2041 . 0.922 no
C205 C206 . 1.34(3) yes
C205 H2051 . 0.931 no
C206 C207 . 1.43(2) yes
C206 H2061 . 0.937 no
C207 C208 . 1.41(3) yes
C207 C210 . 1.511(17) yes
C208 O209 . 1.356(19) yes
C210 O211 . 1.14(2) yes
C210 H2101 . 0.927 no
C221 O222 . 1.35(3) yes
C221 H2211 . 1.002 no
C221 H2213 . 0.946 no
C221 H2212 . 0.993 no
O222 C223 . 1.57(3) yes
C223 C224 . 1.30(3) yes
C223 C228 . 1.36(3) yes
C224 C225 . 1.39(3) yes
C224 H2241 . 0.926 no
C225 C226 . 1.36(4) yes
C225 H2251 . 0.932 no
C226 C227 . 1.49(3) yes
C226 H2261 . 0.903 no
C227 C228 . 1.45(3) yes
C227 C230 . 1.37(3) yes
C228 O229 . 1.34(2) yes
C230 O231 . 1.09(3) yes
C230 H2301 . 0.950 no
C241 O242 . 1.37(2) yes
C241 H2411 . 0.941 no
C241 H2413 . 0.976 no
C241 H2412 . 0.964 no
O242 C243 . 1.39(2) yes
C243 C244 . 1.35(3) yes
C243 C248 . 1.40(3) yes
C244 C245 . 1.48(3) yes
C244 H2441 . 0.951 no
C245 C246 . 1.29(3) yes
C245 H2451 . 0.913 no
C246 C247 . 1.43(3) yes
C246 H2461 . 0.926 no
C247 C248 . 1.45(2) yes
C247 C250 . 1.49(3) yes
C248 O249 . 1.34(2) yes
C250 O251 . 1.15(2) yes
C250 H2501 . 0.937 no
N261 O262 . 1.34(3) yes
N261 O263 . 1.23(2) yes
N261 O264 . 1.17(2) yes
N271 O272 . 1.293(18) yes
N271 O273 . 1.265(17) yes
N271 O274 . 1.183(15) yes
N281 O282 . 1.31(3) yes
N281 O283 . 1.18(3) yes
N281 O284 . 1.36(3) yes
O291 H2911 . 0.850 no
O301 H3011 . 0.904 no
O302 H3021 . 0.945 no
O311 C312 . 1.225(19) yes
C312 O313 . 1.231(18) yes
C312 C314 . 1.56(2) yes
C314 C315 . 1.59(3) yes
C314 N318 . 1.49(2) yes
C314 H3141 . 0.987 no
C315 C316 . 1.48(3) yes
C315 C317 . 1.52(3) yes
C315 H3151 . 0.992 no
C316 H3163 . 0.945 no
C316 H3162 . 0.974 no
C316 H3161 . 0.952 no
C317 H3173 . 0.973 no
C317 H3171 . 0.963 no
C317 H3172 . 0.949 no
N318 H3181 . 0.955 no
N318 H3182 . 0.971 no
O321 C322 . 1.17(2) yes
C322 O323 . 1.25(2) yes
C322 C324 . 1.47(3) yes
C324 C325 . 1.55(3) yes
C324 N328 . 1.46(3) yes
C324 H3241 . 0.970 no
C325 C326 . 1.43(4) yes
C325 C327 . 1.53(3) yes
C325 H3251 . 0.998 no
C326 H3262 . 0.949 no
C326 H3261 . 0.962 no
C326 H3263 . 0.961 no
C327 H3272 . 1.001 no
C327 H3273 . 0.938 no
C327 H3271 . 0.992 no
N328 H3281 . 0.968 no
N328 H3282 . 0.960 no
O331 H3312 . 0.873 no
O331 H3311 . 0.906 no

loop_
_geom_hbond_atom_site_label_D
_geom_hbond_atom_site_label_H
_geom_hbond_atom_site_label_A
_geom_hbond_site_symmetry_A
_geom_hbond_angle_DHA
_geom_hbond_distance_DH
_geom_hbond_distance_HA
_geom_hbond_distance_DA
_geom_hbond_publ_flag
C1 H11 O31 . 130.3 0.9603 2.60 3.30(3) yes
C4 H41 O72 2_555 159.0 0.92769 2.49 3.37(3) yes
C127 H1273 C204 2_555 141.5 0.9627 2.56 3.37(3) yes
C205 H2051 O93 2_545 144.9 0.9312 2.59 3.39(3) yes
C224 H2241 O83 2_544 148.6 0.9256 2.51 3.34(3) yes
C201 H2012 O231 . 128.6 1.04616 2.55 3.30(3) yes
O301 H3011 O313 . 126.3 0.9035 2.268 2.90(3) yes
O101 H1011 O113 . 150.6 0.8224 2.004 2.75(3) yes
O102 H1021 O121 1_655 145.2 0.9464 1.924 2.75(3) yes
O302 H3021 O321 1_655 127.8 0.9454 2.56 3.23(3) yes
N318 H3181 O273 1_455 159.2 0.955 2.520 3.43(3) yes
N318 H3181 O274 1_455 147.4 0.955 2.350 3.20(3) yes
N328 H3281 O284 . 176.7 0.97 2.42 3.39(3) yes
N328 H3282 O264 . 147.3 0.96 2.298 3.15(3) yes
N118 H1181 O73 1_455 161.6 0.952 2.406 3.32(3) yes
N118 H1181 O74 1_455 145.3 0.952 2.430 3.26(3) yes
N128 H1281 O63 . 137.9 0.955 2.475 3.25(3) yes
N128 H1281 O64 . 161.8 0.955 2.319 3.24(3) yes
N128 H1282 O93 . 133.5 0.964 2.366 3.11(3) yes
